data_2014250
loop_
_publ_author_name
'Glidewell, Christopher'
'Low, John N.'
'Skakle, Janet M. S.'
'Wardell, James L.'

_publ_section_title
;
 Hydrogen-bonded dimers in 2-nitrobenzaldehyde hydrazone and a
 three-dimensional hydrogen-bonded framework in 3-nitrobenzaldehyde
 hydrazone
;
_journal_issue 9
_journal_name_full 'Acta Crystallographica Section C'
_journal_page_first o686
_journal_page_last o689
_journal_paper_doi 10.1107/S0108270104018323
_journal_volume 60
_journal_year 2004
_chemical_formula_iupac 'C7 H7 N3 O2'
_chemical_formula_moiety 'C7 H7 N3 O2'
_chemical_formula_sum 'C7 H7 N3 O2'
_chemical_formula_weight 165.16
_chemical_name_systematic
;
3-Nitrobenzaldehyde hydrazone
;
_space_group_IT_number 19
_symmetry_cell_setting orthorhombic
_symmetry_space_group_name_Hall 'P 2ac 2ab'
_symmetry_space_group_name_H-M 'P 21 21 21'
_atom_sites_solution_hydrogens geom
_atom_sites_solution_primary direct
_atom_sites_solution_secondary difmap
_cell_angle_alpha 90.00
_cell_angle_beta 90.00
_cell_angle_gamma 90.00
_cell_formula_units_Z 4
_cell_length_a 3.7231(2)
_cell_length_b 10.2200(7)
_cell_length_c 19.4119(12)
_cell_measurement_reflns_used 1029
_cell_measurement_temperature 120(2)
_cell_measurement_theta_max 27.46
_cell_measurement_theta_min 3.73
_cell_volume 738.62(8)
_computing_cell_refinement 'DENZO-SMN (Otwinowski & Minor, 1997)'
_computing_data_collection 'KappaCCD Server Software (Nonius, 1997)'
_computing_data_reduction DENZO-SMN
_computing_molecular_graphics 'PLATON (Spek, 2003)'
_computing_publication_material 'SHELXL97 and PRPKAPPA (Ferguson, 1999)'
_computing_structure_refinement 'OSCAIL and SHELXL97 (Sheldrick, 1997)'
_computing_structure_solution 'OSCAIL (McArdle, 2003) and SHELXS97 (Sheldrick, 1997)'
_diffrn_ambient_temperature 120(2)
_diffrn_measured_fraction_theta_full 0.995
_diffrn_measured_fraction_theta_max 0.995
_diffrn_measurement_device_type 'Nonius KappaCCD area-detector'
_diffrn_measurement_method '\f scans, and \w scans with \k offsets'
_diffrn_radiation_monochromator graphite
_diffrn_radiation_source 'rotating anode'
_diffrn_radiation_type 'Mo K\a'
_diffrn_radiation_wavelength 0.71073
_diffrn_reflns_av_R_equivalents 0.0370
_diffrn_reflns_av_sigmaI/netI 0.0315
_diffrn_reflns_limit_h_max 3
_diffrn_reflns_limit_h_min -4
_diffrn_reflns_limit_k_max 13
_diffrn_reflns_limit_k_min -12
_diffrn_reflns_limit_l_max 20
_diffrn_reflns_limit_l_min -24
_diffrn_reflns_number 5442
_diffrn_reflns_theta_full 27.46
_diffrn_reflns_theta_max 27.46
_diffrn_reflns_theta_min 3.73
_diffrn_standards_decay_% nil
_exptl_absorpt_coefficient_mu 0.113
_exptl_absorpt_correction_T_max 0.989
_exptl_absorpt_correction_T_min 0.965
_exptl_absorpt_correction_type multi-scan
_exptl_absorpt_process_details '(SORTAV; Blessing, 1995, 1997)'
_exptl_crystal_colour yellow
_exptl_crystal_density_diffrn 1.485
_exptl_crystal_density_meas ?
_exptl_crystal_density_method 'not measured'
_exptl_crystal_description block
_exptl_crystal_F_000 344
_exptl_crystal_size_max 0.42
_exptl_crystal_size_mid 0.32
_exptl_crystal_size_min 0.10
_refine_diff_density_max 0.197
_refine_diff_density_min -0.179
_refine_ls_extinction_coef 0.041(8)
_refine_ls_extinction_expression Fc^*^=kFc[1+0.001xFc^2^\l^3^/sin(2\q)]^-1/4^
_refine_ls_extinction_method 'SHELXL97 (Sheldrick, 1997)'
_refine_ls_goodness_of_fit_ref 1.063
_refine_ls_hydrogen_treatment constr
_refine_ls_matrix_type full
_refine_ls_number_parameters 112
_refine_ls_number_reflns 1029
_refine_ls_number_restraints 0
_refine_ls_restrained_S_all 1.063
_refine_ls_R_factor_all 0.0455
_refine_ls_R_factor_gt 0.0373
_refine_ls_shift/su_max 0.000
_refine_ls_shift/su_mean 0.000
_refine_ls_structure_factor_coef Fsqd
_refine_ls_weighting_details 'w = 1/[\s^2^(Fo^2^)+(0.0532P)^2^+0.0869P] where P=(Fo^2^+2Fc^2^)/3'
_refine_ls_weighting_scheme calc
_refine_ls_wR_factor_gt 0.0881
_refine_ls_wR_factor_ref 0.0920
_reflns_number_gt 897
_reflns_number_total 1029
_reflns_threshold_expression I>2\s(I)
_cod_data_source_file sk1751.cif
_cod_data_source_block II
_cod_depositor_comments
;
The following automatic conversions were performed:

'_exptl_crystal_density_meas' value 'not measured' was changed to '?'
- the value is perceived as not measured.

Automatic conversion script
Id: cif_fix_values 3008 2015-01-20 13:52:24Z robertas 
;
_cod_database_code 2014250
_cod_database_fobs_code 2014250

loop_
_symmetry_equiv_pos_as_xyz
'x, y, z'
'-x+1/2, -y, z+1/2'
'-x, y+1/2, -z+1/2'
'x+1/2, -y+1/2, -z'

loop_
_atom_site_label
_atom_site_fract_x
_atom_site_fract_y
_atom_site_fract_z
_atom_site_U_iso_or_equiv
_atom_site_adp_type
_atom_site_calc_flag
_atom_site_refinement_flags
_atom_site_occupancy
_atom_site_disorder_assembly
_atom_site_disorder_group
_atom_site_type_symbol
O31 0.0097(4) 0.40565(13) 0.19783(6) 0.0319(4) Uani d . 1 . . O
O32 0.1823(5) 0.20713(13) 0.18010(6) 0.0378(4) Uani d . 1 . . O
N3 0.1550(5) 0.30367(14) 0.21710(7) 0.0239(4) Uani d . 1 . . N
N11 0.5447(5) 0.52039(17) 0.49804(7) 0.0290(4) Uani d . 1 . . N
N12 0.5347(6) 0.63742(19) 0.53425(8) 0.0364(5) Uani d . 1 . . N
C1 0.4233(5) 0.40460(18) 0.39441(9) 0.0223(4) Uani d . 1 . . C
C2 0.2855(5) 0.40998(18) 0.32747(8) 0.0212(4) Uani d . 1 . . C
C3 0.2997(5) 0.29776(17) 0.28743(8) 0.0213(4) Uani d . 1 . . C
C4 0.4377(5) 0.18055(18) 0.31065(9) 0.0249(4) Uani d . 1 . . C
C5 0.5711(5) 0.17631(19) 0.37728(9) 0.0273(4) Uani d . 1 . . C
C6 0.5652(5) 0.28659(18) 0.41810(9) 0.0249(4) Uani d . 1 . . C
C11 0.4112(6) 0.5220(2) 0.43755(9) 0.0254(4) Uani d . 1 . . C
H2 0.1847 0.4886 0.3099 0.025 Uiso calc R 1 . . H
H4 0.4412 0.1053 0.2820 0.030 Uiso calc R 1 . . H
H5 0.6672 0.0970 0.3949 0.033 Uiso calc R 1 . . H
H6 0.6602 0.2821 0.4635 0.030 Uiso calc R 1 . . H
H11 0.3035 0.5997 0.4204 0.031 Uiso calc R 1 . . H
H12A 0.5516 0.6215 0.5787 0.046(7) Uiso d R 1 . . H
H12B 0.3507 0.6862 0.5220 0.043(8) Uiso d R 1 . . H

loop_
_atom_site_aniso_label
_atom_site_aniso_U_11
_atom_site_aniso_U_22
_atom_site_aniso_U_33
_atom_site_aniso_U_12
_atom_site_aniso_U_13
_atom_site_aniso_U_23
O31 0.0433(9) 0.0279(7) 0.0245(7) 0.0067(7) -0.0038(7) 0.0019(6)
O32 0.0546(11) 0.0283(7) 0.0305(7) 0.0008(8) -0.0044(8) -0.0079(6)
N3 0.0267(10) 0.0231(8) 0.0219(8) -0.0023(7) 0.0022(7) 0.0014(6)
N11 0.0293(9) 0.0360(9) 0.0218(8) -0.0044(9) 0.0009(7) -0.0002(7)
N12 0.0468(12) 0.0402(10) 0.0222(8) -0.0029(10) -0.0031(9) -0.0055(7)
C1 0.0176(9) 0.0274(9) 0.0218(8) -0.0010(8) 0.0031(7) 0.0035(7)
C2 0.0193(9) 0.0223(8) 0.0219(9) 0.0003(8) 0.0028(8) 0.0054(7)
C3 0.0203(9) 0.0237(9) 0.0201(8) -0.0022(8) 0.0025(7) 0.0028(7)
C4 0.0244(9) 0.0220(8) 0.0283(9) -0.0008(8) 0.0053(8) 0.0016(7)
C5 0.0218(10) 0.0271(9) 0.0329(10) 0.0038(9) 0.0037(9) 0.0106(8)
C6 0.0197(9) 0.0331(10) 0.0221(8) 0.0012(9) 0.0021(8) 0.0069(8)
C11 0.0247(10) 0.0286(9) 0.0230(9) -0.0008(9) 0.0006(8) 0.0023(8)

loop_
_atom_type_symbol
_atom_type_description
_atom_type_scat_dispersion_real
_atom_type_scat_dispersion_imag
_atom_type_scat_source
C C 0.0033 0.0016 'International Tables Vol C Tables 4.2.6.8 and 6.1.1.4'
H H 0.0000 0.0000 'International Tables Vol C Tables 4.2.6.8 and 6.1.1.4'
N N 0.0061 0.0033 'International Tables Vol C Tables 4.2.6.8 and 6.1.1.4'
O O 0.0106 0.0060 'International Tables Vol C Tables 4.2.6.8 and 6.1.1.4'

loop_
_geom_angle_atom_site_label_1
_geom_angle_atom_site_label_2
_geom_angle_atom_site_label_3
_geom_angle
_geom_angle_publ_flag
C6 C1 C2 118.65(16) no
C6 C1 C11 122.13(15) no
C2 C1 C11 119.22(15) no
N11 C11 C1 120.26(17) no
N11 C11 H11 119.9 no
C1 C11 H11 119.9 no
C11 N11 N12 116.39(16) no
N11 N12 H12A 109.6 no
N11 N12 H12B 111.9 no
H12A N12 H12B 115.1 no
C3 C2 C1 118.33(15) no
C3 C2 H2 120.8 no
C1 C2 H2 120.8 no
C4 C3 C2 123.33(15) no
C4 C3 N3 118.43(14) no
C2 C3 N3 118.23(14) no
O32 N3 O31 122.68(14) no
O32 N3 C3 118.78(14) no
O31 N3 C3 118.54(13) no
C3 C4 C5 117.75(16) no
C3 C4 H4 121.1 no
C5 C4 H4 121.1 no
C6 C5 C4 120.35(16) no
C6 C5 H5 119.8 no
C4 C5 H5 119.8 no
C5 C6 C1 121.59(16) no
C5 C6 H6 119.2 no
C1 C6 H6 119.2 no

loop_
_geom_bond_atom_site_label_1
_geom_bond_atom_site_label_2
_geom_bond_site_symmetry_2
_geom_bond_distance
_geom_bond_publ_flag
C1 C6 . 1.395(3) no
C1 C2 . 1.398(2) no
C1 C11 . 1.464(2) no
C11 N11 . 1.275(2) no
C11 H11 . 0.95 no
N11 N12 . 1.388(2) no
N12 H12A . 0.88 no
N12 H12B . 0.88 no
C2 C3 . 1.386(2) no
C2 H2 . 0.95 no
C3 C4 . 1.379(3) no
C3 N3 . 1.469(2) no
N3 O32 . 1.2246(19) no
N3 O31 . 1.232(2) no
C4 C5 . 1.386(3) no
C4 H4 . 0.95 no
C5 C6 . 1.378(3) no
C5 H5 . 0.95 no
C6 H6 . 0.95 no

loop_
_geom_hbond_atom_site_label_D
_geom_hbond_atom_site_label_H
_geom_hbond_atom_site_label_A
_geom_hbond_site_symmetry_A
_geom_hbond_distance_DH
_geom_hbond_distance_HA
_geom_hbond_distance_DA
_geom_hbond_angle_DHA
_geom_hbond_publ_flag
N12 H12A O31 2_565 0.88 2.34 3.210(2) 170 y
N12 H12B N12 4_466 0.88 2.41 3.245(3) 158 y

loop_
_geom_torsion_atom_site_label_1
_geom_torsion_atom_site_label_2
_geom_torsion_atom_site_label_3
_geom_torsion_atom_site_label_4
_geom_torsion
_geom_torsion_publ_flag
C6 C1 C11 N11 2.6(3) no
C2 C1 C11 N11 -177.96(19) no
C1 C11 N11 N12 177.46(17) no
C6 C1 C2 C3 -0.6(3) no
C11 C1 C2 C3 179.95(17) no
C1 C2 C3 C4 1.0(3) no
C1 C2 C3 N3 -179.95(17) no
C4 C3 N3 O32 -4.6(3) no
C2 C3 N3 O32 176.39(17) no
C4 C3 N3 O31 175.18(17) no
C2 C3 N3 O31 -3.9(3) no
C2 C3 C4 C5 -0.6(3) no
N3 C3 C4 C5 -179.60(17) no
C3 C4 C5 C6 -0.3(3) no
C4 C5 C6 C1 0.7(3) no
C2 C1 C6 C5 -0.2(3) no
C11 C1 C6 C5 179.20(17) no
